data_7133828
loop_
_publ_author_name
'Chang, Chi-Hao'
'Yen, Chao-Ting'
'Goncalves, Th&#xe9;o P'
'Lin, Yu-Sheng'
'Wang, Yu-Chun'
'Basha, R. Sidick'
'Chen, Bo-Yan'
'Fu, Cheng-Hao'
'Chen, Liang-Wei'
'Jhou, Meng-Li'
'Huang, Kuo-Wei'
'Chou, Chih-Ming'

_publ_section_title
;
 Substrate-directed regioselective alkene functionalizations of
 (<i>E</i>)-&#x3b2;,&#x3b3;-unsaturated carboxylic acids.
;
_journal_issue 80
_journal_name_full 'Chemical communications (Cambridge, England)'
_journal_page_first 11339
_journal_page_last 11342
_journal_paper_doi 10.1039/d4cc03581j
_journal_volume 60
_journal_year 2024
_chemical_formula_sum 'C23 H23 F3 O2'
_chemical_formula_weight 388.41
_space_group_crystal_system monoclinic
_space_group_IT_number 14
_space_group_name_Hall '-P 2ybc'
_space_group_name_H-M_alt 'P 1 21/c 1'
_atom_sites_solution_hydrogens mixed
_audit_creation_method SHELXL-2018/3
_audit_update_record
;
2021-07-13 deposited with the CCDC.	2024-09-16 downloaded from the CCDC.
;
_cell_angle_alpha 90
_cell_angle_beta 109.640(2)
_cell_angle_gamma 90
_cell_formula_units_Z 4
_cell_length_a 11.4578(9)
_cell_length_b 22.1975(18)
_cell_length_c 8.4627(7)
_cell_measurement_reflns_used 9876
_cell_measurement_temperature 140(2)
_cell_measurement_theta_max 28.38
_cell_measurement_theta_min 2.63
_cell_volume 2027.1(3)
_computing_structure_refinement 'SHELXL-2018/3 (Sheldrick, 2018)'
_computing_structure_solution 'SHELXT 2018/2 (Sheldrick, 2018)'
_diffrn_ambient_temperature 140(2)
_diffrn_measured_fraction_theta_full 0.998
_diffrn_measured_fraction_theta_max 0.997
_diffrn_measurement_device_type '\f and \w scans'
_diffrn_radiation_type MoK\a
_diffrn_radiation_wavelength 0.71073
_diffrn_reflns_av_R_equivalents 0.0417
_diffrn_reflns_av_unetI/netI 0.0245
_diffrn_reflns_Laue_measured_fraction_full 0.998
_diffrn_reflns_Laue_measured_fraction_max 0.997
_diffrn_reflns_limit_h_max 13
_diffrn_reflns_limit_h_min -15
_diffrn_reflns_limit_k_max 29
_diffrn_reflns_limit_k_min -29
_diffrn_reflns_limit_l_max 11
_diffrn_reflns_limit_l_min -11
_diffrn_reflns_number 31882
_diffrn_reflns_point_group_measured_fraction_full 0.998
_diffrn_reflns_point_group_measured_fraction_max 0.997
_diffrn_reflns_theta_full 25.242
_diffrn_reflns_theta_max 28.386
_diffrn_reflns_theta_min 2.098
_diffrn_source 'Bruker D8 Venture PHOTON III diff'
_exptl_absorpt_coefficient_mu 0.098
_exptl_absorpt_correction_T_max 0.7457
_exptl_absorpt_correction_T_min 0.6494
_exptl_absorpt_correction_type numerical
_exptl_absorpt_process_details
;
 SADABS 2016/2: Krause, L., Herbst-Irmer, R., Sheldrick G.M. & Stalke D.,
 J. Appl. Cryst. 48 (2015) 3-10
;
_exptl_crystal_colour colorless
_exptl_crystal_density_diffrn 1.273
_exptl_crystal_description cuboid
_exptl_crystal_F_000 816
_exptl_crystal_size_max 0.699
_exptl_crystal_size_mid 0.208
_exptl_crystal_size_min 0.104
_refine_diff_density_max 0.357
_refine_diff_density_min -0.299
_refine_diff_density_rms 0.042
_refine_ls_extinction_method none
_refine_ls_goodness_of_fit_ref 1.054
_refine_ls_hydrogen_treatment constr
_refine_ls_matrix_type full
_refine_ls_number_parameters 255
_refine_ls_number_reflns 5072
_refine_ls_number_restraints 0
_refine_ls_restrained_S_all 1.054
_refine_ls_R_factor_all 0.0523
_refine_ls_R_factor_gt 0.0456
_refine_ls_shift/su_max 0.001
_refine_ls_shift/su_mean 0.000
_refine_ls_structure_factor_coef Fsqd
_refine_ls_weighting_details 'w=1/[\s^2^(Fo^2^)+(0.0376P)^2^+1.0782P] where P=(Fo^2^+2Fc^2^)/3'
_refine_ls_weighting_scheme calc
_refine_ls_wR_factor_gt 0.1052
_refine_ls_wR_factor_ref 0.1089
_reflns_Friedel_coverage 0.000
_reflns_number_gt 4497
_reflns_number_total 5072
_reflns_threshold_expression 'I > 2\s(I)'
_cod_data_source_file d4cc03581j2.cif
_cod_data_source_block 21JUL08_0m_a
_cod_original_sg_symbol_H-M 'P 21/c'
_cod_database_code 7133828
_shelx_shelxl_version_number 2018/3
_shelx_space_group_comment
;
The symmetry employed for this shelxl refinement is uniquely defined
by the following loop, which should always be used as a source of
symmetry information in preference to the above space-group names.
They are only intended as comments.
;

loop_
_space_group_symop_operation_xyz
'x, y, z'
'-x, y+1/2, -z+1/2'
'-x, -y, -z'
'x, -y-1/2, z-1/2'

loop_
_atom_site_label
_atom_site_type_symbol
_atom_site_fract_x
_atom_site_fract_y
_atom_site_fract_z
_atom_site_U_iso_or_equiv
_atom_site_adp_type
_atom_site_occupancy
_atom_site_site_symmetry_order
_atom_site_calc_flag
_atom_site_refinement_flags_posn
_atom_site_refinement_flags_adp
_atom_site_refinement_flags_occupancy
_atom_site_disorder_assembly
_atom_site_disorder_group
F1 F 0.54227(10) 0.50419(4) -0.15916(15) 0.0563(3) Uani 1 1 d . . . . .
F2 F 0.37783(9) 0.45111(5) -0.22771(15) 0.0515(3) Uani 1 1 d . . . . .
F3 F 0.48379(10) 0.45535(5) -0.39031(12) 0.0478(3) Uani 1 1 d . . . . .
O1 O 1.11450(9) 0.03627(4) 0.45819(13) 0.0279(2) Uani 1 1 d . . . . .
O2 O 0.97193(9) 0.07602(4) 0.55331(12) 0.0261(2) Uani 1 1 d . . . . .
H2A H 0.949064 0.040054 0.549292 0.039 Uiso 1 1 d R U . . .
C1 C 0.56720(12) 0.39857(6) -0.14376(17) 0.0239(3) Uani 1 1 d . . . . .
C2 C 0.54626(12) 0.34351(6) -0.22583(17) 0.0266(3) Uani 1 1 d . . . . .
H2 H 0.484226 0.339872 -0.333136 0.032 Uiso 1 1 calc R U . . .
C3 C 0.61594(12) 0.29396(6) -0.15101(16) 0.0242(3) Uani 1 1 d . . . . .
H3 H 0.601281 0.256321 -0.207735 0.029 Uiso 1 1 calc R U . . .
C4 C 0.70772(11) 0.29831(6) 0.00691(16) 0.0213(2) Uani 1 1 d . . . . .
C5 C 0.72508(13) 0.35388(6) 0.08838(17) 0.0286(3) Uani 1 1 d . . . . .
H5 H 0.785573 0.357546 0.196901 0.034 Uiso 1 1 calc R U . . .
C6 C 0.65597(13) 0.40376(6) 0.01431(18) 0.0290(3) Uani 1 1 d . . . . .
H6 H 0.669218 0.441337 0.071349 0.035 Uiso 1 1 calc R U . . .
C7 C 0.49403(13) 0.45219(6) -0.22837(18) 0.0304(3) Uani 1 1 d . . . . .
C8 C 0.78346(11) 0.24522(5) 0.07643(16) 0.0213(2) Uani 1 1 d . . . . .
H8 H 0.764345 0.209411 0.011285 0.026 Uiso 1 1 calc R U . . .
C9 C 0.87684(11) 0.24213(5) 0.22248(16) 0.0208(2) Uani 1 1 d . . . . .
H9 H 0.895852 0.277435 0.289789 0.025 Uiso 1 1 calc R U . . .
C10 C 0.95198(11) 0.18837(5) 0.28638(15) 0.0198(2) Uani 1 1 d . . . . .
C11 C 0.92295(11) 0.13471(5) 0.17386(15) 0.0195(2) Uani 1 1 d . . . . .
C12 C 0.81988(12) 0.09933(6) 0.16048(17) 0.0249(3) Uani 1 1 d . . . . .
H12 H 0.772677 0.106979 0.231619 0.030 Uiso 1 1 calc R U . . .
C13 C 0.78545(13) 0.05295(6) 0.04401(18) 0.0301(3) Uani 1 1 d . . . . .
H13 H 0.714550 0.029200 0.035093 0.036 Uiso 1 1 calc R U . . .
C14 C 0.85423(14) 0.04128(6) -0.05907(18) 0.0306(3) Uani 1 1 d . . . . .
H14 H 0.830640 0.009482 -0.138653 0.037 Uiso 1 1 calc R U . . .
C15 C 0.95721(13) 0.07582(6) -0.04638(17) 0.0286(3) Uani 1 1 d . . . . .
H15 H 1.004816 0.067589 -0.116636 0.034 Uiso 1 1 calc R U . . .
C16 C 0.99125(12) 0.12266(6) 0.06920(16) 0.0230(3) Uani 1 1 d . . . . .
H16 H 1.061644 0.146606 0.076725 0.028 Uiso 1 1 calc R U . . .
C17 C 1.04029(11) 0.19052(5) 0.43810(16) 0.0217(2) Uani 1 1 d . . . . .
H17 H 1.047917 0.228143 0.494212 0.026 Uiso 1 1 calc R U . . .
C18 C 1.12983(11) 0.14217(5) 0.53387(15) 0.0214(2) Uani 1 1 d . . . . .
C19 C 1.16089(13) 0.15707(6) 0.72299(16) 0.0272(3) Uani 1 1 d . . . . .
H19A H 1.196137 0.198211 0.743704 0.033 Uiso 1 1 calc R U . . .
H19B H 1.082773 0.157330 0.748787 0.033 Uiso 1 1 calc R U . . .
C20 C 1.25106(15) 0.11393(8) 0.84322(18) 0.0375(3) Uani 1 1 d . . . . .
H20A H 1.261078 0.125186 0.959022 0.056 Uiso 1 1 calc R U . . .
H20B H 1.331518 0.116047 0.826402 0.056 Uiso 1 1 calc R U . . .
H20C H 1.218703 0.072761 0.821705 0.056 Uiso 1 1 calc R U . . .
C21 C 1.24743(12) 0.14091(6) 0.48367(18) 0.0277(3) Uani 1 1 d . . . . .
H21A H 1.300725 0.107176 0.543095 0.033 Uiso 1 1 calc R U . . .
H21B H 1.222792 0.132786 0.361810 0.033 Uiso 1 1 calc R U . . .
C22 C 1.32305(15) 0.19889(7) 0.5224(2) 0.0389(4) Uani 1 1 d . . . . .
H22A H 1.269774 0.233048 0.470466 0.058 Uiso 1 1 calc R U . . .
H22B H 1.391364 0.196094 0.477568 0.058 Uiso 1 1 calc R U . . .
H22C H 1.356636 0.204812 0.644183 0.058 Uiso 1 1 calc R U . . .
C23 C 1.07055(11) 0.07951(5) 0.50795(15) 0.0211(2) Uani 1 1 d . . . . .

loop_
_atom_site_aniso_label
_atom_site_aniso_U_11
_atom_site_aniso_U_22
_atom_site_aniso_U_33
_atom_site_aniso_U_23
_atom_site_aniso_U_13
_atom_site_aniso_U_12
F1 0.0600(7) 0.0223(4) 0.0629(7) 0.0060(4) -0.0106(5) 0.0057(4)
F2 0.0325(5) 0.0524(6) 0.0708(7) 0.0273(5) 0.0187(5) 0.0207(4)
F3 0.0602(6) 0.0458(6) 0.0355(5) 0.0198(4) 0.0137(5) 0.0158(5)
O1 0.0304(5) 0.0196(4) 0.0349(5) -0.0025(4) 0.0125(4) 0.0029(4)
O2 0.0288(5) 0.0202(4) 0.0311(5) -0.0023(4) 0.0126(4) -0.0015(4)
C1 0.0206(6) 0.0232(6) 0.0267(6) 0.0058(5) 0.0062(5) 0.0039(5)
C2 0.0225(6) 0.0289(7) 0.0234(6) 0.0016(5) 0.0012(5) 0.0013(5)
C3 0.0231(6) 0.0223(6) 0.0247(6) -0.0018(5) 0.0049(5) -0.0009(5)
C4 0.0194(5) 0.0204(6) 0.0229(6) 0.0025(5) 0.0056(5) 0.0025(4)
C5 0.0288(7) 0.0236(6) 0.0251(6) -0.0015(5) -0.0018(5) 0.0051(5)
C6 0.0301(7) 0.0208(6) 0.0294(7) -0.0021(5) 0.0013(5) 0.0044(5)
C7 0.0283(7) 0.0264(7) 0.0321(7) 0.0074(5) 0.0042(6) 0.0049(5)
C8 0.0223(6) 0.0175(5) 0.0240(6) 0.0010(5) 0.0076(5) 0.0017(4)
C9 0.0225(6) 0.0172(5) 0.0232(6) 0.0003(4) 0.0083(5) 0.0013(4)
C10 0.0203(5) 0.0174(5) 0.0223(6) 0.0016(4) 0.0081(5) 0.0013(4)
C11 0.0211(6) 0.0162(5) 0.0185(5) 0.0026(4) 0.0032(4) 0.0034(4)
C12 0.0233(6) 0.0228(6) 0.0278(6) 0.0017(5) 0.0076(5) 0.0007(5)
C13 0.0265(7) 0.0217(6) 0.0345(7) 0.0013(5) 0.0002(6) -0.0023(5)
C14 0.0362(7) 0.0203(6) 0.0257(6) -0.0032(5) -0.0025(5) 0.0036(5)
C15 0.0358(7) 0.0268(7) 0.0215(6) 0.0005(5) 0.0073(5) 0.0082(5)
C16 0.0248(6) 0.0212(6) 0.0223(6) 0.0028(5) 0.0070(5) 0.0019(5)
C17 0.0243(6) 0.0166(5) 0.0228(6) -0.0007(4) 0.0061(5) 0.0023(4)
C18 0.0221(6) 0.0179(5) 0.0212(6) 0.0012(4) 0.0035(5) 0.0022(4)
C19 0.0316(7) 0.0241(6) 0.0207(6) -0.0004(5) 0.0019(5) -0.0003(5)
C20 0.0380(8) 0.0413(8) 0.0247(7) 0.0064(6) -0.0008(6) 0.0032(7)
C21 0.0243(6) 0.0269(7) 0.0310(7) 0.0036(5) 0.0080(5) 0.0033(5)
C22 0.0318(8) 0.0331(8) 0.0523(10) 0.0056(7) 0.0146(7) -0.0035(6)
C23 0.0226(6) 0.0200(6) 0.0174(5) 0.0014(4) 0.0023(4) 0.0028(4)

loop_
_atom_type_symbol
_atom_type_description
_atom_type_scat_dispersion_real
_atom_type_scat_dispersion_imag
_atom_type_scat_source
C C 0.0033 0.0016 'International Tables Vol C Tables 4.2.6.8 and 6.1.1.4'
H H 0.0000 0.0000 'International Tables Vol C Tables 4.2.6.8 and 6.1.1.4'
F F 0.0171 0.0103 'International Tables Vol C Tables 4.2.6.8 and 6.1.1.4'
O O 0.0106 0.0060 'International Tables Vol C Tables 4.2.6.8 and 6.1.1.4'

loop_
_geom_angle_atom_site_label_1
_geom_angle_atom_site_label_2
_geom_angle_atom_site_label_3
_geom_angle
_geom_angle_site_symmetry_1
_geom_angle_site_symmetry_3
_geom_angle_publ_flag
C23 O2 H2A 109.4 . . ?
C2 C1 C6 120.26(12) . . ?
C2 C1 C7 119.20(12) . . ?
C6 C1 C7 120.54(12) . . ?
C3 C2 C1 119.76(12) . . ?
C3 C2 H2 120.1 . . ?
C1 C2 H2 120.1 . . ?
C2 C3 C4 121.07(12) . . ?
C2 C3 H3 119.5 . . ?
C4 C3 H3 119.5 . . ?
C5 C4 C3 118.03(11) . . ?
C5 C4 C8 123.12(11) . . ?
C3 C4 C8 118.82(11) . . ?
C6 C5 C4 121.29(12) . . ?
C6 C5 H5 119.4 . . ?
C4 C5 H5 119.4 . . ?
C5 C6 C1 119.56(12) . . ?
C5 C6 H6 120.2 . . ?
C1 C6 H6 120.2 . . ?
F1 C7 F2 106.37(13) . . ?
F1 C7 F3 106.65(12) . . ?
F2 C7 F3 105.15(12) . . ?
F1 C7 C1 113.46(12) . . ?
F2 C7 C1 112.60(12) . . ?
F3 C7 C1 112.02(12) . . ?
C9 C8 C4 126.48(12) . . ?
C9 C8 H8 116.8 . . ?
C4 C8 H8 116.8 . . ?
C8 C9 C10 124.85(11) . . ?
C8 C9 H9 117.6 . . ?
C10 C9 H9 117.6 . . ?
C17 C10 C9 118.99(11) . . ?
C17 C10 C11 125.03(11) . . ?
C9 C10 C11 115.97(10) . . ?
C16 C11 C12 118.93(12) . . ?
C16 C11 C10 120.52(11) . . ?
C12 C11 C10 120.27(11) . . ?
C13 C12 C11 120.50(13) . . ?
C13 C12 H12 119.8 . . ?
C11 C12 H12 119.8 . . ?
C14 C13 C12 120.07(13) . . ?
C14 C13 H13 120.0 . . ?
C12 C13 H13 120.0 . . ?
C15 C14 C13 120.02(13) . . ?
C15 C14 H14 120.0 . . ?
C13 C14 H14 120.0 . . ?
C14 C15 C16 120.02(13) . . ?
C14 C15 H15 120.0 . . ?
C16 C15 H15 120.0 . . ?
C15 C16 C11 120.45(12) . . ?
C15 C16 H16 119.8 . . ?
C11 C16 H16 119.8 . . ?
C10 C17 C18 129.99(11) . . ?
C10 C17 H17 115.0 . . ?
C18 C17 H17 115.0 . . ?
C17 C18 C23 112.23(10) . . ?
C17 C18 C21 111.22(10) . . ?
C23 C18 C21 109.30(10) . . ?
C17 C18 C19 106.21(10) . . ?
C23 C18 C19 106.14(10) . . ?
C21 C18 C19 111.62(11) . . ?
C20 C19 C18 115.08(12) . . ?
C20 C19 H19A 108.5 . . ?
C18 C19 H19A 108.5 . . ?
C20 C19 H19B 108.5 . . ?
C18 C19 H19B 108.5 . . ?
H19A C19 H19B 107.5 . . ?
C19 C20 H20A 109.5 . . ?
C19 C20 H20B 109.5 . . ?
H20A C20 H20B 109.5 . . ?
C19 C20 H20C 109.5 . . ?
H20A C20 H20C 109.5 . . ?
H20B C20 H20C 109.5 . . ?
C22 C21 C18 114.28(12) . . ?
C22 C21 H21A 108.7 . . ?
C18 C21 H21A 108.7 . . ?
C22 C21 H21B 108.7 . . ?
C18 C21 H21B 108.7 . . ?
H21A C21 H21B 107.6 . . ?
C21 C22 H22A 109.5 . . ?
C21 C22 H22B 109.5 . . ?
H22A C22 H22B 109.5 . . ?
C21 C22 H22C 109.5 . . ?
H22A C22 H22C 109.5 . . ?
H22B C22 H22C 109.5 . . ?
O1 C23 O2 123.32(12) . . ?
O1 C23 C18 123.25(12) . . ?
O2 C23 C18 113.32(10) . . ?

loop_
_geom_bond_atom_site_label_1
_geom_bond_atom_site_label_2
_geom_bond_distance
_geom_bond_site_symmetry_2
_geom_bond_publ_flag
F1 C7 1.3280(17) . ?
F2 C7 1.3335(17) . ?
F3 C7 1.3374(18) . ?
O1 C23 1.2226(15) . ?
O2 C23 1.3122(16) . ?
O2 H2A 0.8375 . ?
C1 C2 1.3862(19) . ?
C1 C6 1.3866(18) . ?
C1 C7 1.4929(18) . ?
C2 C3 1.3814(18) . ?
C2 H2 0.9500 . ?
C3 C4 1.3988(17) . ?
C3 H3 0.9500 . ?
C4 C5 1.3945(18) . ?
C4 C8 1.4644(16) . ?
C5 C6 1.3828(18) . ?
C5 H5 0.9500 . ?
C6 H6 0.9500 . ?
C8 C9 1.3373(17) . ?
C8 H8 0.9500 . ?
C9 C10 1.4646(16) . ?
C9 H9 0.9500 . ?
C10 C17 1.3422(17) . ?
C10 C11 1.4910(17) . ?
C11 C16 1.3908(17) . ?
C11 C12 1.3908(18) . ?
C12 C13 1.3877(19) . ?
C12 H12 0.9500 . ?
C13 C14 1.382(2) . ?
C13 H13 0.9500 . ?
C14 C15 1.381(2) . ?
C14 H14 0.9500 . ?
C15 C16 1.3905(18) . ?
C15 H15 0.9500 . ?
C16 H16 0.9500 . ?
C17 C18 1.5175(16) . ?
C17 H17 0.9500 . ?
C18 C23 1.5309(17) . ?
C18 C21 1.5432(19) . ?
C18 C19 1.5540(18) . ?
C19 C20 1.5209(19) . ?
C19 H19A 0.9900 . ?
C19 H19B 0.9900 . ?
C20 H20A 0.9800 . ?
C20 H20B 0.9800 . ?
C20 H20C 0.9800 . ?
C21 C22 1.524(2) . ?
C21 H21A 0.9900 . ?
C21 H21B 0.9900 . ?
C22 H22A 0.9800 . ?
C22 H22B 0.9800 . ?
C22 H22C 0.9800 . ?

loop_
_geom_torsion_atom_site_label_1
_geom_torsion_atom_site_label_2
_geom_torsion_atom_site_label_3
_geom_torsion_atom_site_label_4
_geom_torsion
_geom_torsion_site_symmetry_1
_geom_torsion_site_symmetry_2
_geom_torsion_site_symmetry_3
_geom_torsion_site_symmetry_4
_geom_torsion_publ_flag
C6 C1 C2 C3 -1.3(2) . . . . ?
C7 C1 C2 C3 178.07(12) . . . . ?
C1 C2 C3 C4 0.0(2) . . . . ?
C2 C3 C4 C5 1.4(2) . . . . ?
C2 C3 C4 C8 -176.69(12) . . . . ?
C3 C4 C5 C6 -1.5(2) . . . . ?
C8 C4 C5 C6 176.45(13) . . . . ?
C4 C5 C6 C1 0.3(2) . . . . ?
C2 C1 C6 C5 1.2(2) . . . . ?
C7 C1 C6 C5 -178.21(13) . . . . ?
C2 C1 C7 F1 -163.92(13) . . . . ?
C6 C1 C7 F1 15.4(2) . . . . ?
C2 C1 C7 F2 75.18(17) . . . . ?
C6 C1 C7 F2 -105.45(16) . . . . ?
C2 C1 C7 F3 -43.09(18) . . . . ?
C6 C1 C7 F3 136.27(14) . . . . ?
C5 C4 C8 C9 0.0(2) . . . . ?
C3 C4 C8 C9 177.94(13) . . . . ?
C4 C8 C9 C10 -178.84(12) . . . . ?
C8 C9 C10 C17 -177.56(13) . . . . ?
C8 C9 C10 C11 2.59(18) . . . . ?
C17 C10 C11 C16 -83.49(16) . . . . ?
C9 C10 C11 C16 96.36(14) . . . . ?
C17 C10 C11 C12 102.68(15) . . . . ?
C9 C10 C11 C12 -77.47(15) . . . . ?
C16 C11 C12 C13 -0.29(18) . . . . ?
C10 C11 C12 C13 173.64(12) . . . . ?
C11 C12 C13 C14 0.5(2) . . . . ?
C12 C13 C14 C15 -0.1(2) . . . . ?
C13 C14 C15 C16 -0.5(2) . . . . ?
C14 C15 C16 C11 0.67(19) . . . . ?
C12 C11 C16 C15 -0.28(18) . . . . ?
C10 C11 C16 C15 -174.20(11) . . . . ?
C9 C10 C17 C18 179.66(12) . . . . ?
C11 C10 C17 C18 -0.5(2) . . . . ?
C10 C17 C18 C23 -36.76(19) . . . . ?
C10 C17 C18 C21 86.04(16) . . . . ?
C10 C17 C18 C19 -152.32(14) . . . . ?
C17 C18 C19 C20 -179.62(12) . . . . ?
C23 C18 C19 C20 60.75(15) . . . . ?
C21 C18 C19 C20 -58.25(15) . . . . ?
C17 C18 C21 C22 62.09(15) . . . . ?
C23 C18 C21 C22 -173.44(11) . . . . ?
C19 C18 C21 C22 -56.33(15) . . . . ?
C17 C18 C23 O1 125.25(13) . . . . ?
C21 C18 C23 O1 1.37(16) . . . . ?
C19 C18 C23 O1 -119.15(13) . . . . ?
C17 C18 C23 O2 -58.36(14) . . . . ?
C21 C18 C23 O2 177.77(10) . . . . ?
C19 C18 C23 O2 57.25(13) . . . . ?
